data_7004813
loop_
_publ_author_name
'Scott, Lauren E.'
'Page, Brent D. G.'
'Patrick, Brian O.'
'Orvig, Chris'

_publ_section_title
;
 Altering pyridinone N-substituents to optimise activity as potential
 prodrugs for Alzheimer's disease
;
_journal_issue 45
_journal_name_full 'Dalton Transactions'
_journal_page_first 6364
_journal_page_last 6367
_journal_paper_doi 10.1039/b815404j
_journal_year 2008
_chemical_formula_sum 'C26 H22 Cl6 Cu N2 O4'
_chemical_formula_weight 702.70
_chemical_name_systematic
;
?
;
_space_group_IT_number 61
_symmetry_cell_setting orthorhombic
_symmetry_space_group_name_Hall '-P 2ac 2ab'
_symmetry_space_group_name_H-M 'P b c a'
_atom_sites_solution_hydrogens geom
_atom_sites_solution_primary direct
_atom_sites_solution_secondary difmap
_audit_creation_method SHELXL-97
_cell_angle_alpha 90.00
_cell_angle_beta 90.00
_cell_angle_gamma 90.00
_cell_formula_units_Z 4
_cell_length_a 11.5466(11)
_cell_length_b 11.6975(11)
_cell_length_c 20.9936(18)
_cell_measurement_reflns_used 9056
_cell_measurement_temperature 173(2)
_cell_measurement_theta_max 25.78
_cell_measurement_theta_min 2.66
_cell_volume 2835.5(5)
_computing_structure_refinement 'SHELXL-97 (Sheldrick, 1997)'
_diffrn_ambient_temperature 173(2)
_diffrn_measured_fraction_theta_full 0.998
_diffrn_measured_fraction_theta_max 0.998
_diffrn_measurement_device_type 'Bruker X8 APEX II'
_diffrn_measurement_method 'area detector'
_diffrn_radiation_monochromator graphite
_diffrn_radiation_source 'fine-focus sealed tube'
_diffrn_radiation_type MoK\a
_diffrn_radiation_wavelength 0.71073
_diffrn_reflns_av_R_equivalents 0.0455
_diffrn_reflns_av_sigmaI/netI 0.0233
_diffrn_reflns_limit_h_max 14
_diffrn_reflns_limit_h_min -14
_diffrn_reflns_limit_k_max 14
_diffrn_reflns_limit_k_min -13
_diffrn_reflns_limit_l_max 25
_diffrn_reflns_limit_l_min -25
_diffrn_reflns_number 35879
_diffrn_reflns_theta_full 26.02
_diffrn_reflns_theta_max 26.02
_diffrn_reflns_theta_min 1.94
_exptl_absorpt_coefficient_mu 1.373
_exptl_absorpt_correction_T_max 0.921
_exptl_absorpt_correction_T_min 0.811
_exptl_absorpt_correction_type multi-scan
_exptl_absorpt_process_details 'SADABS (Bruker Nonius, 2003)'
_exptl_crystal_colour green
_exptl_crystal_density_diffrn 1.646
_exptl_crystal_density_method 'not measured'
_exptl_crystal_description prism
_exptl_crystal_F_000 1420
_exptl_crystal_size_max 0.15
_exptl_crystal_size_mid 0.10
_exptl_crystal_size_min 0.06
_refine_diff_density_max 0.320
_refine_diff_density_min -0.384
_refine_diff_density_rms 0.063
_refine_ls_extinction_method none
_refine_ls_goodness_of_fit_ref 1.061
_refine_ls_hydrogen_treatment constr
_refine_ls_matrix_type full
_refine_ls_number_parameters 179
_refine_ls_number_reflns 2789
_refine_ls_number_restraints 0
_refine_ls_restrained_S_all 1.061
_refine_ls_R_factor_all 0.0484
_refine_ls_R_factor_gt 0.0282
_refine_ls_shift/su_max 0.002
_refine_ls_shift/su_mean 0.000
_refine_ls_structure_factor_coef Fsqd
_refine_ls_weighting_details 'calc w=1/[\s^2^(Fo^2^)+(0.0311P)^2^+2.0545P] where P=(Fo^2^+2Fc^2^)/3'
_refine_ls_weighting_scheme calc
_refine_ls_wR_factor_gt 0.0630
_refine_ls_wR_factor_ref 0.0713
_reflns_number_gt 2124
_reflns_number_total 2789
_reflns_threshold_expression >2sigma(I)
_cod_data_source_file b815404j.txt
_cod_data_source_block co346
_cod_original_sg_symbol_H-M 'P bca'
_cod_database_code 7004813

loop_
_symmetry_equiv_pos_as_xyz
'x, y, z'
'-x+1/2, -y, z+1/2'
'x+1/2, -y+1/2, -z'
'-x, y+1/2, -z+1/2'
'-x, -y, -z'
'x-1/2, y, -z-1/2'
'-x-1/2, y-1/2, z'
'x, -y-1/2, z-1/2'

loop_
_atom_site_label
_atom_site_type_symbol
_atom_site_fract_x
_atom_site_fract_y
_atom_site_fract_z
_atom_site_U_iso_or_equiv
_atom_site_adp_type
_atom_site_occupancy
_atom_site_symmetry_multiplicity
_atom_site_calc_flag
_atom_site_refinement_flags
_atom_site_disorder_assembly
_atom_site_disorder_group
C1 C 0.5247(2) -0.3304(2) 0.36767(11) 0.0282(5) Uani 1 1 d . . .
H1A H 0.5892 -0.3792 0.3810 0.042 Uiso 1 1 calc R . .
H1B H 0.5549 -0.2572 0.3522 0.042 Uiso 1 1 calc R . .
H1C H 0.4814 -0.3683 0.3335 0.042 Uiso 1 1 calc R . .
C2 C 0.44606(19) -0.30971(18) 0.42309(10) 0.0191(5) Uani 1 1 d . . .
C3 C 0.44848(18) -0.20740(18) 0.45587(10) 0.0173(4) Uani 1 1 d . . .
C4 C 0.36780(19) -0.18679(18) 0.50613(9) 0.0177(4) Uani 1 1 d . . .
C5 C 0.28706(19) -0.27152(19) 0.52074(10) 0.0222(5) Uani 1 1 d . . .
H5 H 0.2310 -0.2591 0.5531 0.027 Uiso 1 1 calc R . .
C6 C 0.28930(19) -0.37222(19) 0.48815(10) 0.0224(5) Uani 1 1 d . . .
H6 H 0.2354 -0.4304 0.4990 0.027 Uiso 1 1 calc R . .
C7 C 0.36177(19) -0.50215(18) 0.40955(10) 0.0202(5) Uani 1 1 d . . .
C8 C 0.2627(2) -0.53279(19) 0.37693(10) 0.0239(5) Uani 1 1 d . . .
H8 H 0.1990 -0.4815 0.3743 0.029 Uiso 1 1 calc R . .
C9 C 0.2572(2) -0.6392(2) 0.34811(11) 0.0281(5) Uani 1 1 d . . .
H9 H 0.1890 -0.6615 0.3261 0.034 Uiso 1 1 calc R . .
C10 C 0.3500(2) -0.7128(2) 0.35127(11) 0.0312(6) Uani 1 1 d . . .
H10 H 0.3463 -0.7850 0.3307 0.037 Uiso 1 1 calc R . .
C11 C 0.4491(2) -0.6817(2) 0.38448(11) 0.0318(6) Uani 1 1 d . . .
H11 H 0.5129 -0.7329 0.3871 0.038 Uiso 1 1 calc R . .
C12 C 0.4546(2) -0.5758(2) 0.41383(11) 0.0276(5) Uani 1 1 d . . .
H12 H 0.5220 -0.5540 0.4368 0.033 Uiso 1 1 calc R . .
C13 C 0.3642(2) -0.4808(2) 0.17875(11) 0.0280(5) Uani 1 1 d . . .
H13 H 0.3911 -0.4684 0.1340 0.034 Uiso 1 1 calc R . .
N1 N 0.36618(15) -0.39140(15) 0.44078(8) 0.0195(4) Uani 1 1 d . . .
O1 O 0.37522(13) -0.08870(12) 0.53573(7) 0.0207(3) Uani 1 1 d . . .
O2 O 0.52212(13) -0.12431(12) 0.44231(6) 0.0212(3) Uani 1 1 d . . .
Cu1 Cu 0.5000 0.0000 0.5000 0.01713(10) Uani 1 2 d S . .
Cl1 Cl 0.31719(7) -0.34929(6) 0.20984(4) 0.0500(2) Uani 1 1 d . . .
Cl2 Cl 0.24888(6) -0.57789(6) 0.17769(3) 0.04101(17) Uani 1 1 d . . .
Cl3 Cl 0.48086(6) -0.53228(7) 0.22375(3) 0.04567(19) Uani 1 1 d . . .

loop_
_atom_site_aniso_label
_atom_site_aniso_U_11
_atom_site_aniso_U_22
_atom_site_aniso_U_33
_atom_site_aniso_U_23
_atom_site_aniso_U_13
_atom_site_aniso_U_12
C1 0.0323(14) 0.0250(12) 0.0272(11) -0.0073(10) 0.0098(10) -0.0065(10)
C2 0.0191(11) 0.0186(11) 0.0197(10) -0.0007(8) -0.0002(9) -0.0003(9)
C3 0.0159(11) 0.0178(10) 0.0181(10) 0.0012(8) -0.0017(9) -0.0006(9)
C4 0.0198(11) 0.0178(11) 0.0154(10) -0.0002(8) -0.0035(9) 0.0007(9)
C5 0.0194(11) 0.0241(12) 0.0230(11) -0.0004(9) 0.0050(9) 0.0004(9)
C6 0.0200(12) 0.0215(12) 0.0257(11) 0.0010(9) 0.0011(10) -0.0042(9)
C7 0.0250(12) 0.0165(10) 0.0192(10) 0.0006(9) 0.0005(9) -0.0026(10)
C8 0.0261(13) 0.0210(11) 0.0244(11) 0.0021(9) -0.0016(10) -0.0032(10)
C9 0.0328(14) 0.0275(13) 0.0240(11) -0.0020(10) -0.0038(11) -0.0107(11)
C10 0.0529(17) 0.0175(12) 0.0232(12) -0.0029(9) 0.0006(12) -0.0055(11)
C11 0.0412(16) 0.0239(12) 0.0304(13) -0.0007(10) -0.0041(12) 0.0093(11)
C12 0.0290(13) 0.0258(12) 0.0280(12) -0.0014(10) -0.0070(11) 0.0014(10)
C13 0.0338(14) 0.0290(13) 0.0210(11) 0.0014(9) 0.0005(10) 0.0004(11)
N1 0.0194(10) 0.0168(9) 0.0223(9) -0.0021(7) -0.0003(8) -0.0016(8)
O1 0.0238(8) 0.0178(8) 0.0206(7) -0.0034(6) 0.0041(6) -0.0011(6)
O2 0.0228(8) 0.0197(8) 0.0209(7) -0.0045(6) 0.0048(6) -0.0042(6)
Cu1 0.01877(19) 0.01588(18) 0.01673(17) -0.00222(14) 0.00103(16) -0.00082(15)
Cl1 0.0628(5) 0.0260(3) 0.0612(4) -0.0065(3) -0.0114(4) 0.0084(3)
Cl2 0.0450(4) 0.0359(4) 0.0422(3) -0.0020(3) -0.0002(3) -0.0111(3)
Cl3 0.0417(4) 0.0559(4) 0.0395(3) -0.0109(3) -0.0101(3) 0.0176(3)

loop_
_atom_type_symbol
_atom_type_description
_atom_type_scat_dispersion_real
_atom_type_scat_dispersion_imag
_atom_type_scat_source
C C 0.0033 0.0016 'International Tables Vol C Tables 4.2.6.8 and 6.1.1.4'
H H 0.0000 0.0000 'International Tables Vol C Tables 4.2.6.8 and 6.1.1.4'
N N 0.0061 0.0033 'International Tables Vol C Tables 4.2.6.8 and 6.1.1.4'
O O 0.0106 0.0060 'International Tables Vol C Tables 4.2.6.8 and 6.1.1.4'
Cu Cu 0.3201 1.2651 'International Tables Vol C Tables 4.2.6.8 and 6.1.1.4'
Cl Cl 0.1484 0.1585 'International Tables Vol C Tables 4.2.6.8 and 6.1.1.4'

loop_
_geom_angle_atom_site_label_1
_geom_angle_atom_site_label_2
_geom_angle_atom_site_label_3
_geom_angle
_geom_angle_site_symmetry_1
_geom_angle_site_symmetry_3
_geom_angle_publ_flag
C2 C1 H1A 109.5 . . ?
C2 C1 H1B 109.5 . . ?
H1A C1 H1B 109.5 . . ?
C2 C1 H1C 109.5 . . ?
H1A C1 H1C 109.5 . . ?
H1B C1 H1C 109.5 . . ?
N1 C2 C3 118.67(19) . . ?
N1 C2 C1 120.23(18) . . ?
C3 C2 C1 121.04(19) . . ?
O2 C3 C2 122.87(19) . . ?
O2 C3 C4 117.03(18) . . ?
C2 C3 C4 120.10(19) . . ?
O1 C4 C5 124.24(19) . . ?
O1 C4 C3 117.16(19) . . ?
C5 C4 C3 118.59(19) . . ?
C6 C5 C4 119.4(2) . . ?
C6 C5 H5 120.3 . . ?
C4 C5 H5 120.3 . . ?
N1 C6 C5 121.7(2) . . ?
N1 C6 H6 119.2 . . ?
C5 C6 H6 119.2 . . ?
C12 C7 C8 121.0(2) . . ?
C12 C7 N1 120.0(2) . . ?
C8 C7 N1 119.0(2) . . ?
C7 C8 C9 119.2(2) . . ?
C7 C8 H8 120.4 . . ?
C9 C8 H8 120.4 . . ?
C10 C9 C8 120.3(2) . . ?
C10 C9 H9 119.8 . . ?
C8 C9 H9 119.8 . . ?
C9 C10 C11 120.2(2) . . ?
C9 C10 H10 119.9 . . ?
C11 C10 H10 119.9 . . ?
C12 C11 C10 119.7(2) . . ?
C12 C11 H11 120.2 . . ?
C10 C11 H11 120.2 . . ?
C7 C12 C11 119.6(2) . . ?
C7 C12 H12 120.2 . . ?
C11 C12 H12 120.2 . . ?
Cl2 C13 Cl3 111.63(13) . . ?
Cl2 C13 Cl1 109.72(14) . . ?
Cl3 C13 Cl1 109.77(13) . . ?
Cl2 C13 H13 108.5 . . ?
Cl3 C13 H13 108.5 . . ?
Cl1 C13 H13 108.5 . . ?
C6 N1 C2 121.49(18) . . ?
C6 N1 C7 117.19(18) . . ?
C2 N1 C7 121.32(17) . . ?
C4 O1 Cu1 109.65(13) . . ?
C3 O2 Cu1 109.70(12) . . ?
O2 Cu1 O2 180.00(6) . 5_656 ?
O2 Cu1 O1 93.62(6) . 5_656 ?
O2 Cu1 O1 86.38(6) 5_656 5_656 ?
O2 Cu1 O1 86.38(6) . . ?
O2 Cu1 O1 93.62(6) 5_656 . ?
O1 Cu1 O1 180.00(6) 5_656 . ?

loop_
_geom_bond_atom_site_label_1
_geom_bond_atom_site_label_2
_geom_bond_distance
_geom_bond_site_symmetry_2
_geom_bond_publ_flag
C1 C2 1.495(3) . ?
C1 H1A 0.9800 . ?
C1 H1B 0.9800 . ?
C1 H1C 0.9800 . ?
C2 N1 1.379(3) . ?
C2 C3 1.381(3) . ?
C3 O2 1.322(3) . ?
C3 C4 1.428(3) . ?
C4 O1 1.308(2) . ?
C4 C5 1.395(3) . ?
C5 C6 1.362(3) . ?
C5 H5 0.9500 . ?
C6 N1 1.352(3) . ?
C6 H6 0.9500 . ?
C7 C12 1.378(3) . ?
C7 C8 1.381(3) . ?
C7 N1 1.453(3) . ?
C8 C9 1.385(3) . ?
C8 H8 0.9500 . ?
C9 C10 1.376(4) . ?
C9 H9 0.9500 . ?
C10 C11 1.388(4) . ?
C10 H10 0.9500 . ?
C11 C12 1.386(3) . ?
C11 H11 0.9500 . ?
C12 H12 0.9500 . ?
C13 Cl2 1.751(2) . ?
C13 Cl3 1.752(2) . ?
C13 Cl1 1.757(2) . ?
C13 H13 1.0000 . ?
O1 Cu1 1.9275(15) . ?
O2 Cu1 1.9096(14) . ?
Cu1 O2 1.9096(14) 5_656 ?
Cu1 O1 1.9275(15) 5_656 ?

loop_
_geom_torsion_atom_site_label_1
_geom_torsion_atom_site_label_2
_geom_torsion_atom_site_label_3
_geom_torsion_atom_site_label_4
_geom_torsion
_geom_torsion_site_symmetry_1
_geom_torsion_site_symmetry_2
_geom_torsion_site_symmetry_3
_geom_torsion_site_symmetry_4
_geom_torsion_publ_flag
N1 C2 C3 O2 179.90(18) . . . . ?
C1 C2 C3 O2 -2.7(3) . . . . ?
N1 C2 C3 C4 -1.3(3) . . . . ?
C1 C2 C3 C4 176.1(2) . . . . ?
O2 C3 C4 O1 -1.7(3) . . . . ?
C2 C3 C4 O1 179.37(19) . . . . ?
O2 C3 C4 C5 178.53(19) . . . . ?
C2 C3 C4 C5 -0.4(3) . . . . ?
O1 C4 C5 C6 -177.9(2) . . . . ?
C3 C4 C5 C6 1.8(3) . . . . ?
C4 C5 C6 N1 -1.6(3) . . . . ?
C12 C7 C8 C9 -0.1(3) . . . . ?
N1 C7 C8 C9 -178.77(19) . . . . ?
C7 C8 C9 C10 -0.9(3) . . . . ?
C8 C9 C10 C11 1.3(4) . . . . ?
C9 C10 C11 C12 -0.7(4) . . . . ?
C8 C7 C12 C11 0.6(3) . . . . ?
N1 C7 C12 C11 179.3(2) . . . . ?
C10 C11 C12 C7 -0.2(4) . . . . ?
C5 C6 N1 C2 -0.1(3) . . . . ?
C5 C6 N1 C7 179.4(2) . . . . ?
C3 C2 N1 C6 1.5(3) . . . . ?
C1 C2 N1 C6 -175.9(2) . . . . ?
C3 C2 N1 C7 -177.97(19) . . . . ?
C1 C2 N1 C7 4.6(3) . . . . ?
C12 C7 N1 C6 -116.0(2) . . . . ?
C8 C7 N1 C6 62.7(3) . . . . ?
C12 C7 N1 C2 63.5(3) . . . . ?
C8 C7 N1 C2 -117.8(2) . . . . ?
C5 C4 O1 Cu1 179.42(17) . . . . ?
C3 C4 O1 Cu1 -0.3(2) . . . . ?
C2 C3 O2 Cu1 -178.35(17) . . . . ?
C4 C3 O2 Cu1 2.8(2) . . . . ?
C3 O2 Cu1 O2 -104.32(16) . . . 5_656 ?
C3 O2 Cu1 O1 177.67(14) . . . 5_656 ?
C3 O2 Cu1 O1 -2.33(14) . . . . ?
C4 O1 Cu1 O2 1.45(13) . . . . ?
C4 O1 Cu1 O2 -178.55(13) . . . 5_656 ?
C4 O1 Cu1 O1 68.26(11) . . . 5_656 ?
